data_7230861
loop_
_publ_author_name
'Lim, Felicia Phei Lin'
'Tan, Lin Yuing'
'Tiekink, Edward R. T.'
'Dolzhenko, Anton V.'

_publ_section_title
;
 A one-pot, multicomponent reaction for the synthesis of novel 2-alkyl
 substituted 4-aminoimidazo[1,2-a][1,3,5]triazines
;
_journal_issue 38
_journal_name_full 'RSC Advances'
_journal_page_first 21495
_journal_paper_doi 10.1039/C8RA03703E
_journal_volume 8
_journal_year 2018
_chemical_formula_moiety 'C15 H17 N5'
_chemical_formula_sum 'C15 H17 N5'
_chemical_formula_weight 267.33
_space_group_crystal_system triclinic
_space_group_IT_number 2
_space_group_name_Hall '-P 1'
_space_group_name_H-M_alt 'P -1'
_symmetry_space_group_name_Hall '-P 1'
_symmetry_space_group_name_H-M 'P -1'
_atom_sites_solution_hydrogens mixed
_audit_creation_method SHELXL-2014/7
_audit_update_record
;
2018-04-28 deposited with the CCDC.
2018-06-04 downloaded from the CCDC.
;
_cell_angle_alpha 71.918(2)
_cell_angle_beta 68.962(2)
_cell_angle_gamma 78.712(2)
_cell_formula_units_Z 4
_cell_length_a 10.7534(2)
_cell_length_b 11.8995(2)
_cell_length_c 12.1124(3)
_cell_measurement_reflns_used 19802
_cell_measurement_temperature 100(2)
_cell_measurement_theta_max 76.3900
_cell_measurement_theta_min 3.9050
_cell_volume 1368.92(5)
_computing_cell_refinement 'CrysAlisPro (Rigaku OD, 2017)'
_computing_data_collection 'CrysAlisPro (Rigaku OD, 2017)'
_computing_data_reduction 'CrysAlisPro (Rigaku OD, 2017)'
_computing_molecular_graphics 'ORTEP-3 for Windows (Farrugia, 2012), DIAMOND (Brandenburg, 2006)'
_computing_publication_material 'SHELXL-2014/7 (Sheldrick, 2014)'
_computing_structure_refinement 'SHELXL-2014/7 (Sheldrick, 2014)'
_computing_structure_solution 'SHELXS97 (Sheldrick, 2008)'
_diffrn_ambient_environment N~2~
_diffrn_ambient_temperature 100(2)
_diffrn_detector 'CCD plate'
_diffrn_detector_area_resol_mean 5.2558
_diffrn_detector_type AtlasS2
_diffrn_measured_fraction_theta_full 1.000
_diffrn_measured_fraction_theta_max 1.000
_diffrn_measurement_device 'four-circle diffractometer'
_diffrn_measurement_device_type 'XtaLAB Synergy, Dualflex, AtlasS2'
_diffrn_measurement_method '\w scans'
_diffrn_radiation_monochromator mirror
_diffrn_radiation_probe x-ray
_diffrn_radiation_type 'Cu K\a'
_diffrn_radiation_wavelength 1.54178
_diffrn_reflns_av_R_equivalents 0.0286
_diffrn_reflns_av_unetI/netI 0.0155
_diffrn_reflns_Laue_measured_fraction_full 1.000
_diffrn_reflns_Laue_measured_fraction_max 1.000
_diffrn_reflns_limit_h_max 12
_diffrn_reflns_limit_h_min -12
_diffrn_reflns_limit_k_max 12
_diffrn_reflns_limit_k_min -14
_diffrn_reflns_limit_l_max 14
_diffrn_reflns_limit_l_min -14
_diffrn_reflns_number 32816
_diffrn_reflns_point_group_measured_fraction_full 1.000
_diffrn_reflns_point_group_measured_fraction_max 1.000
_diffrn_reflns_theta_full 67.058
_diffrn_reflns_theta_max 67.058
_diffrn_reflns_theta_min 3.925
_diffrn_source 'micro-focus sealed X-ray tube'
_diffrn_source_type 'PhotonJet (Cu) X-ray Source'
_exptl_absorpt_coefficient_mu 0.650
_exptl_absorpt_correction_T_max 1.000
_exptl_absorpt_correction_T_min 0.760
_exptl_absorpt_correction_type gaussian
_exptl_absorpt_process_details 'CrysAlisPro (Rigaku Oxford Diffraction, 2017)'
_exptl_crystal_colour colourless
_exptl_crystal_density_diffrn 1.297
_exptl_crystal_description block
_exptl_crystal_F_000 568
_exptl_crystal_size_max 0.128
_exptl_crystal_size_mid 0.064
_exptl_crystal_size_min 0.059
_refine_diff_density_max 0.293
_refine_diff_density_min -0.241
_refine_diff_density_rms 0.041
_refine_ls_extinction_method none
_refine_ls_goodness_of_fit_ref 1.029
_refine_ls_hydrogen_treatment mixed
_refine_ls_matrix_type full
_refine_ls_number_parameters 377
_refine_ls_number_reflns 4893
_refine_ls_number_restraints 4
_refine_ls_restrained_S_all 1.028
_refine_ls_R_factor_all 0.0369
_refine_ls_R_factor_gt 0.0343
_refine_ls_shift/su_max 0.000
_refine_ls_shift/su_mean 0.000
_refine_ls_structure_factor_coef Fsqd
_refine_ls_weighting_details 'w=1/[\s^2^(Fo^2^)+(0.0507P)^2^+0.5187P] where P=(Fo^2^+2Fc^2^)/3'
_refine_ls_weighting_scheme calc
_refine_ls_wR_factor_gt 0.0899
_refine_ls_wR_factor_ref 0.0923
_reflns_Friedel_coverage 0.000
_reflns_number_gt 4530
_reflns_number_total 4893
_reflns_threshold_expression 'I > 2\s(I)'
_cod_data_source_file c8ra03703e2.cif
_cod_data_source_block shelx_CCDC1
_cod_original_cell_volume 1368.93(5)
_cod_database_code 7230861
_shelx_shelxl_version_number 2014/7
_shelx_space_group_comment
;
The symmetry employed for this shelxl refinement is uniquely defined
by the following loop, which should always be used as a source of
symmetry information in preference to the above space-group names.
They are only intended as comments.
;
_shelx_estimated_absorpt_t_min 0.921
_shelx_estimated_absorpt_t_max 0.963

loop_
_space_group_symop_operation_xyz
'x, y, z'
'-x, -y, -z'

loop_
_atom_site_label
_atom_site_type_symbol
_atom_site_fract_x
_atom_site_fract_y
_atom_site_fract_z
_atom_site_U_iso_or_equiv
_atom_site_adp_type
_atom_site_occupancy
_atom_site_site_symmetry_order
_atom_site_calc_flag
_atom_site_refinement_flags_posn
_atom_site_refinement_flags_adp
N1 N 0.30681(10) 0.22094(9) 0.92962(9) 0.0195(2) Uani 1 1 d . .
N3 N 0.12771(10) 0.10560(9) 0.96994(9) 0.0176(2) Uani 1 1 d . .
N5 N 0.34787(9) 0.02649(8) 0.89734(9) 0.0156(2) Uani 1 1 d . .
N8 N 0.52497(10) 0.12671(9) 0.84556(9) 0.0175(2) Uani 1 1 d . .
N41 N 0.17237(10) -0.08232(9) 0.93639(10) 0.0193(2) Uani 1 1 d D .
H4N1 H 0.0858(9) -0.0889(13) 0.9634(13) 0.023 Uiso 1 1 d D U
H4N2 H 0.2304(13) -0.1422(10) 0.9190(13) 0.023 Uiso 1 1 d D U
C2 C 0.17911(12) 0.20241(10) 0.96914(11) 0.0184(2) Uani 1 1 d . .
C4 C 0.21284(11) 0.01660(10) 0.93541(10) 0.0158(2) Uani 1 1 d . .
C6 C 0.45968(11) -0.04716(10) 0.85216(10) 0.0164(2) Uani 1 1 d . .
H6 H 0.4618 -0.1248 0.8448 0.020 Uiso 1 1 calc R U
C7 C 0.56583(11) 0.01621(10) 0.82054(10) 0.0161(2) Uani 1 1 d . .
C9 C 0.39391(12) 0.13073(10) 0.89151(10) 0.0160(2) Uani 1 1 d . .
C21 C 0.07719(12) 0.29596(11) 1.01868(12) 0.0216(3) Uani 1 1 d . .
H21A H 0.1233 0.3501 1.0354 0.026 Uiso 1 1 calc R U
H21B H 0.0130 0.2570 1.0975 0.026 Uiso 1 1 calc R U
C22 C -0.00030(12) 0.36906(12) 0.93220(12) 0.0243(3) Uani 1 1 d . .
H22A H -0.0385 0.3144 0.9085 0.029 Uiso 1 1 calc R U
H22B H -0.0757 0.4180 0.9764 0.029 Uiso 1 1 calc R U
C23 C 0.08471(14) 0.44996(13) 0.81690(13) 0.0320(3) Uani 1 1 d . .
H23A H 0.0291 0.4953 0.7660 0.048 Uiso 1 1 calc R U
H23B H 0.1575 0.4020 0.7708 0.048 Uiso 1 1 calc R U
H23C H 0.1224 0.5049 0.8395 0.048 Uiso 1 1 calc R U
C71 C 0.70774(12) -0.02090(10) 0.76544(10) 0.0175(2) Uani 1 1 d . .
C72 C 0.74616(13) -0.11190(12) 0.70629(12) 0.0244(3) Uani 1 1 d . .
H72 H 0.6797 -0.1506 0.7013 0.029 Uiso 1 1 calc R U
C73 C 0.88048(13) -0.14629(12) 0.65477(13) 0.0292(3) Uani 1 1 d . .
H73 H 0.9045 -0.2079 0.6143 0.035 Uiso 1 1 calc R U
C74 C 0.98115(12) -0.09241(12) 0.66097(12) 0.0256(3) Uani 1 1 d . .
C75 C 0.94199(12) -0.00200(11) 0.71994(12) 0.0235(3) Uani 1 1 d . .
H75 H 1.0086 0.0362 0.7254 0.028 Uiso 1 1 calc R U
C76 C 0.80809(12) 0.03391(11) 0.77106(11) 0.0194(2) Uani 1 1 d . .
H76 H 0.7844 0.0964 0.8103 0.023 Uiso 1 1 calc R U
C77 C 1.12646(13) -0.13115(14) 0.60478(15) 0.0358(3) Uani 1 1 d . .
H77A H 1.1814 -0.1002 0.6360 0.054 Uiso 1 1 calc R U
H77B H 1.1523 -0.1003 0.5154 0.054 Uiso 1 1 calc R U
H77C H 1.1402 -0.2181 0.6263 0.054 Uiso 1 1 calc R U
N1A N 0.57458(10) 0.22902(9) 0.32330(9) 0.0178(2) Uani 1 1 d . .
N3A N 0.53324(9) 0.37799(9) 0.43046(9) 0.0162(2) Uani 1 1 d . .
N5A N 0.59221(9) 0.43493(8) 0.21712(9) 0.0144(2) Uani 1 1 d . .
N8A N 0.63878(10) 0.30488(8) 0.10559(9) 0.0162(2) Uani 1 1 d . .
N41A N 0.55275(11) 0.57612(9) 0.32541(9) 0.0198(2) Uani 1 1 d D .
H4N3 H 0.5249(14) 0.5922(13) 0.3968(10) 0.024 Uiso 1 1 d D U
H4N4 H 0.5656(15) 0.6331(11) 0.2562(10) 0.024 Uiso 1 1 d D U
C6A C 0.62490(11) 0.50109(10) 0.09509(10) 0.0148(2) Uani 1 1 d . .
H6A H 0.6276 0.5847 0.0644 0.018 Uiso 1 1 calc R U
C2A C 0.54227(11) 0.26425(10) 0.42406(10) 0.0163(2) Uani 1 1 d . .
C4A C 0.55816(11) 0.46393(10) 0.32621(10) 0.0153(2) Uani 1 1 d . .
C7A C 0.65218(11) 0.41958(10) 0.02906(10) 0.0146(2) Uani 1 1 d . .
C9A C 0.60132(11) 0.31628(10) 0.21791(10) 0.0150(2) Uani 1 1 d . .
C21A C 0.51288(12) 0.16843(10) 0.54298(11) 0.0197(3) Uani 1 1 d . .
H21C H 0.5061 0.2023 0.6102 0.024 Uiso 1 1 calc R U
H21D H 0.5881 0.1051 0.5377 0.024 Uiso 1 1 calc R U
C22A C 0.38314(13) 0.11422(11) 0.57314(12) 0.0253(3) Uani 1 1 d . .
H22C H 0.3832 0.0932 0.5002 0.030 Uiso 1 1 calc R U
H22D H 0.3791 0.0402 0.6400 0.030 Uiso 1 1 calc R U
C23A C 0.26011(15) 0.19847(14) 0.61199(15) 0.0377(4) Uani 1 1 d . .
H23D H 0.1798 0.1631 0.6235 0.057 Uiso 1 1 calc R U
H23E H 0.2665 0.2739 0.5484 0.057 Uiso 1 1 calc R U
H23F H 0.2545 0.2128 0.6891 0.057 Uiso 1 1 calc R U
C71A C 0.69252(11) 0.43796(10) -0.10429(10) 0.0154(2) Uani 1 1 d . .
C72A C 0.73032(12) 0.54644(11) -0.18662(11) 0.0195(2) Uani 1 1 d . .
H72A H 0.7265 0.6125 -0.1568 0.023 Uiso 1 1 calc R U
C73A C 0.77352(13) 0.55839(11) -0.31198(11) 0.0225(3) Uani 1 1 d . .
H73A H 0.7992 0.6329 -0.3668 0.027 Uiso 1 1 calc R U
C74A C 0.78020(12) 0.46388(11) -0.35934(11) 0.0203(3) Uani 1 1 d . .
C75A C 0.73798(13) 0.35715(11) -0.27633(11) 0.0234(3) Uani 1 1 d . .
H75A H 0.7387 0.2919 -0.3062 0.028 Uiso 1 1 calc R U
C76A C 0.69499(13) 0.34405(11) -0.15131(11) 0.0208(3) Uani 1 1 d . .
H76A H 0.6668 0.2701 -0.0967 0.025 Uiso 1 1 calc R U
C77A C 0.82789(14) 0.47513(12) -0.49518(12) 0.0279(3) Uani 1 1 d . .
H77D H 0.8754 0.3997 -0.5109 0.042 Uiso 1 1 calc R U
H77E H 0.8884 0.5380 -0.5378 0.042 Uiso 1 1 calc R U
H77F H 0.7508 0.4950 -0.5251 0.042 Uiso 1 1 calc R U

loop_
_atom_site_aniso_label
_atom_site_aniso_U_11
_atom_site_aniso_U_22
_atom_site_aniso_U_33
_atom_site_aniso_U_23
_atom_site_aniso_U_13
_atom_site_aniso_U_12
N1 0.0203(5) 0.0155(5) 0.0230(5) -0.0054(4) -0.0067(4) -0.0021(4)
N3 0.0175(5) 0.0152(5) 0.0189(5) -0.0042(4) -0.0041(4) -0.0023(4)
N5 0.0158(5) 0.0140(5) 0.0167(5) -0.0038(4) -0.0042(4) -0.0030(4)
N8 0.0188(5) 0.0161(5) 0.0177(5) -0.0037(4) -0.0054(4) -0.0037(4)
N41 0.0136(5) 0.0167(5) 0.0272(5) -0.0092(4) -0.0025(4) -0.0028(4)
C2 0.0212(6) 0.0151(6) 0.0180(6) -0.0027(4) -0.0063(5) -0.0023(5)
C4 0.0165(5) 0.0163(6) 0.0136(5) -0.0025(4) -0.0039(4) -0.0030(4)
C6 0.0170(6) 0.0148(5) 0.0173(6) -0.0055(4) -0.0045(4) -0.0009(4)
C7 0.0193(6) 0.0157(6) 0.0134(5) -0.0021(4) -0.0060(4) -0.0029(4)
C9 0.0203(6) 0.0127(5) 0.0152(5) -0.0022(4) -0.0060(4) -0.0038(4)
C21 0.0221(6) 0.0178(6) 0.0244(6) -0.0081(5) -0.0044(5) -0.0023(5)
C22 0.0194(6) 0.0265(7) 0.0290(7) -0.0132(5) -0.0070(5) 0.0018(5)
C23 0.0310(7) 0.0348(8) 0.0244(7) -0.0070(6) -0.0085(6) 0.0078(6)
C71 0.0181(6) 0.0177(6) 0.0153(5) -0.0011(4) -0.0055(4) -0.0037(4)
C72 0.0195(6) 0.0257(6) 0.0304(7) -0.0117(5) -0.0056(5) -0.0053(5)
C73 0.0228(7) 0.0290(7) 0.0368(8) -0.0170(6) -0.0039(6) -0.0021(5)
C74 0.0190(6) 0.0265(7) 0.0278(7) -0.0046(5) -0.0053(5) -0.0027(5)
C75 0.0197(6) 0.0252(6) 0.0260(7) -0.0028(5) -0.0086(5) -0.0069(5)
C76 0.0213(6) 0.0186(6) 0.0189(6) -0.0032(5) -0.0073(5) -0.0041(5)
C77 0.0199(7) 0.0397(8) 0.0444(9) -0.0140(7) -0.0050(6) -0.0011(6)
N1A 0.0218(5) 0.0156(5) 0.0152(5) -0.0047(4) -0.0044(4) -0.0020(4)
N3A 0.0176(5) 0.0167(5) 0.0150(5) -0.0056(4) -0.0044(4) -0.0024(4)
N5A 0.0154(5) 0.0143(5) 0.0141(5) -0.0053(4) -0.0036(4) -0.0021(4)
N8A 0.0191(5) 0.0145(5) 0.0148(5) -0.0050(4) -0.0040(4) -0.0023(4)
N41A 0.0310(6) 0.0152(5) 0.0132(5) -0.0058(4) -0.0043(4) -0.0044(4)
C6A 0.0155(5) 0.0146(5) 0.0136(5) -0.0027(4) -0.0040(4) -0.0026(4)
C2A 0.0154(5) 0.0174(6) 0.0168(6) -0.0058(5) -0.0052(4) -0.0008(4)
C4A 0.0139(5) 0.0178(6) 0.0152(5) -0.0067(4) -0.0036(4) -0.0019(4)
C7A 0.0126(5) 0.0153(5) 0.0156(5) -0.0041(4) -0.0039(4) -0.0016(4)
C9A 0.0148(5) 0.0138(5) 0.0171(6) -0.0061(4) -0.0040(4) -0.0013(4)
C21A 0.0261(6) 0.0167(6) 0.0156(6) -0.0048(5) -0.0066(5) 0.0002(5)
C22A 0.0351(7) 0.0200(6) 0.0189(6) -0.0007(5) -0.0070(5) -0.0088(5)
C23A 0.0278(7) 0.0377(8) 0.0360(8) 0.0016(6) -0.0043(6) -0.0065(6)
C71A 0.0133(5) 0.0177(6) 0.0153(6) -0.0051(4) -0.0047(4) -0.0001(4)
C72A 0.0240(6) 0.0180(6) 0.0186(6) -0.0055(5) -0.0075(5) -0.0042(5)
C73A 0.0281(7) 0.0211(6) 0.0173(6) -0.0005(5) -0.0070(5) -0.0079(5)
C74A 0.0199(6) 0.0252(6) 0.0157(6) -0.0062(5) -0.0063(5) 0.0008(5)
C75A 0.0328(7) 0.0191(6) 0.0206(6) -0.0095(5) -0.0092(5) 0.0008(5)
C76A 0.0284(6) 0.0161(6) 0.0174(6) -0.0041(5) -0.0071(5) -0.0021(5)
C77A 0.0351(7) 0.0299(7) 0.0171(6) -0.0065(5) -0.0070(5) -0.0016(6)

loop_
_atom_type_symbol
_atom_type_description
_atom_type_scat_dispersion_real
_atom_type_scat_dispersion_imag
_atom_type_scat_source
C C 0.0181 0.0091 'International Tables Vol C Tables 4.2.6.8 and 6.1.1.4'
H H 0.0000 0.0000 'International Tables Vol C Tables 4.2.6.8 and 6.1.1.4'
N N 0.0311 0.0180 'International Tables Vol C Tables 4.2.6.8 and 6.1.1.4'

loop_
_exptl_crystal_face_index_h
_exptl_crystal_face_index_k
_exptl_crystal_face_index_l
_exptl_crystal_face_perp_dist
3 3 -4 0.0276
0 -5 1 0.0291
2 -5 -1 0.0322
-1 5 0 0.0280
-5 -1 -5 0.0497
2 2 5 0.0270
-2 0 -5 0.0379
0 0 -1 0.0291
1 3 5 0.0147
-3 2 5 0.0192

loop_
_geom_angle_atom_site_label_1
_geom_angle_atom_site_label_2
_geom_angle_atom_site_label_3
_geom_angle
C2 N1 C9 115.12(10)
C4 N3 C2 117.99(10)
C4 N5 C6 132.77(10)
C4 N5 C9 120.12(10)
C6 N5 C9 106.97(9)
C9 N8 C7 105.04(9)
C4 N41 H4N1 117.9(10)
C4 N41 H4N2 120.6(10)
H4N1 N41 H4N2 121.1(14)
N1 C2 N3 126.70(11)
N1 C2 C21 118.05(11)
N3 C2 C21 115.25(10)
N3 C4 N41 122.32(11)
N3 C4 N5 119.07(10)
N41 C4 N5 118.61(10)
C7 C6 N5 104.97(10)
C7 C6 H6 127.5
N5 C6 H6 127.5
C6 C7 N8 111.68(10)
C6 C7 C71 126.93(11)
N8 C7 C71 121.39(10)
N8 C9 N1 127.85(11)
N8 C9 N5 111.34(10)
N1 C9 N5 120.81(10)
C2 C21 C22 113.56(10)
C2 C21 H21A 108.9
C22 C21 H21A 108.9
C2 C21 H21B 108.9
C22 C21 H21B 108.9
H21A C21 H21B 107.7
C23 C22 C21 113.44(11)
C23 C22 H22A 108.9
C21 C22 H22A 108.9
C23 C22 H22B 108.9
C21 C22 H22B 108.9
H22A C22 H22B 107.7
C22 C23 H23A 109.5
C22 C23 H23B 109.5
H23A C23 H23B 109.5
C22 C23 H23C 109.5
H23A C23 H23C 109.5
H23B C23 H23C 109.5
C76 C71 C72 118.17(11)
C76 C71 C7 120.76(11)
C72 C71 C7 121.07(11)
C73 C72 C71 120.55(12)
C73 C72 H72 119.7
C71 C72 H72 119.7
C72 C73 C74 121.50(12)
C72 C73 H73 119.2
C74 C73 H73 119.2
C75 C74 C73 117.54(12)
C75 C74 C77 121.71(12)
C73 C74 C77 120.76(13)
C76 C75 C74 121.58(12)
C76 C75 H75 119.2
C74 C75 H75 119.2
C75 C76 C71 120.66(12)
C75 C76 H76 119.7
C71 C76 H76 119.7
C74 C77 H77A 109.5
C74 C77 H77B 109.5
H77A C77 H77B 109.5
C74 C77 H77C 109.5
H77A C77 H77C 109.5
H77B C77 H77C 109.5
C2A N1A C9A 115.16(10)
C4A N3A C2A 118.19(10)
C4A N5A C9A 119.28(10)
C4A N5A C6A 133.51(10)
C9A N5A C6A 107.19(9)
C9A N8A C7A 105.70(9)
C4A N41A H4N3 116.9(10)
C4A N41A H4N4 120.9(10)
H4N3 N41A H4N4 121.6(14)
C7A C6A N5A 105.01(9)
C7A C6A H6A 127.5
N5A C6A H6A 127.5
N1A C2A N3A 126.38(11)
N1A C2A C21A 116.23(10)
N3A C2A C21A 117.40(10)
N41A C4A N3A 121.47(10)
N41A C4A N5A 119.35(10)
N3A C4A N5A 119.17(10)
C6A C7A N8A 111.19(10)
C6A C7A C71A 129.38(10)
N8A C7A C71A 119.42(10)
N8A C9A N1A 127.31(10)
N8A C9A N5A 110.89(10)
N1A C9A N5A 121.81(10)
C2A C21A C22A 112.30(10)
C2A C21A H21C 109.1
C22A C21A H21C 109.1
C2A C21A H21D 109.1
C22A C21A H21D 109.1
H21C C21A H21D 107.9
C23A C22A C21A 112.15(11)
C23A C22A H22C 109.2
C21A C22A H22C 109.2
C23A C22A H22D 109.2
C21A C22A H22D 109.2
H22C C22A H22D 107.9
C22A C23A H23D 109.5
C22A C23A H23E 109.5
H23D C23A H23E 109.5
C22A C23A H23F 109.5
H23D C23A H23F 109.5
H23E C23A H23F 109.5
C76A C71A C72A 118.28(11)
C76A C71A C7A 119.54(10)
C72A C71A C7A 122.18(10)
C73A C72A C71A 120.27(11)
C73A C72A H72A 119.9
C71A C72A H72A 119.9
C72A C73A C74A 121.65(11)
C72A C73A H73A 119.2
C74A C73A H73A 119.2
C73A C74A C75A 117.54(11)
C73A C74A C77A 122.30(11)
C75A C74A C77A 120.14(11)
C76A C75A C74A 121.34(11)
C76A C75A H75A 119.3
C74A C75A H75A 119.3
C75A C76A C71A 120.86(11)
C75A C76A H76A 119.6
C71A C76A H76A 119.6
C74A C77A H77D 109.5
C74A C77A H77E 109.5
H77D C77A H77E 109.5
C74A C77A H77F 109.5
H77D C77A H77F 109.5
H77E C77A H77F 109.5

loop_
_geom_bond_atom_site_label_1
_geom_bond_atom_site_label_2
_geom_bond_distance
N1 C2 1.3207(16)
N1 C9 1.3587(15)
N3 C4 1.3249(15)
N3 C2 1.3679(16)
N5 C4 1.3738(15)
N5 C6 1.3878(15)
N5 C9 1.3963(15)
N8 C9 1.3134(15)
N8 C7 1.3927(15)
N41 C4 1.3280(16)
N41 H4N1 0.880(9)
N41 H4N2 0.875(9)
C2 C21 1.5052(16)
C6 C7 1.3646(16)
C6 H6 0.9500
C7 C71 1.4687(16)
C21 C22 1.5250(18)
C21 H21A 0.9900
C21 H21B 0.9900
C22 C23 1.519(2)
C22 H22A 0.9900
C22 H22B 0.9900
C23 H23A 0.9800
C23 H23B 0.9800
C23 H23C 0.9800
C71 C76 1.3965(17)
C71 C72 1.3966(17)
C72 C73 1.3868(18)
C72 H72 0.9500
C73 C74 1.3959(19)
C73 H73 0.9500
C74 C75 1.3888(19)
C74 C77 1.5055(18)
C75 C76 1.3866(18)
C75 H75 0.9500
C76 H76 0.9500
C77 H77A 0.9800
C77 H77B 0.9800
C77 H77C 0.9800
N1A C2A 1.3199(15)
N1A C9A 1.3495(15)
N3A C4A 1.3322(15)
N3A C2A 1.3622(15)
N5A C4A 1.3731(15)
N5A C9A 1.3932(14)
N5A C6A 1.3933(14)
N8A C9A 1.3158(15)
N8A C7A 1.3924(15)
N41A C4A 1.3220(15)
N41A H4N3 0.876(9)
N41A H4N4 0.884(9)
C6A C7A 1.3667(16)
C6A H6A 0.9500
C2A C21A 1.5065(16)
C7A C71A 1.4696(16)
C21A C22A 1.5284(18)
C21A H21C 0.9900
C21A H21D 0.9900
C22A C23A 1.518(2)
C22A H22C 0.9900
C22A H22D 0.9900
C23A H23D 0.9800
C23A H23E 0.9800
C23A H23F 0.9800
C71A C76A 1.3952(17)
C71A C72A 1.3933(17)
C72A C73A 1.3882(17)
C72A H72A 0.9500
C73A C74A 1.3922(18)
C73A H73A 0.9500
C74A C75A 1.3912(18)
C74A C77A 1.5074(17)
C75A C76A 1.3821(17)
C75A H75A 0.9500
C76A H76A 0.9500
C77A H77D 0.9800
C77A H77E 0.9800
C77A H77F 0.9800

loop_
_geom_torsion_atom_site_label_1
_geom_torsion_atom_site_label_2
_geom_torsion_atom_site_label_3
_geom_torsion_atom_site_label_4
_geom_torsion
C9 N1 C2 N3 -3.12(17)
C9 N1 C2 C21 177.02(10)
C4 N3 C2 N1 4.73(18)
C4 N3 C2 C21 -175.41(10)
C2 N3 C4 N41 178.11(11)
C2 N3 C4 N5 -1.79(16)
C6 N5 C4 N3 -177.13(11)
C9 N5 C4 N3 -2.10(16)
C6 N5 C4 N41 2.96(19)
C9 N5 C4 N41 178.00(10)
C4 N5 C6 C7 174.84(11)
C9 N5 C6 C7 -0.67(12)
N5 C6 C7 N8 0.71(13)
N5 C6 C7 C71 -178.63(10)
C9 N8 C7 C6 -0.47(13)
C9 N8 C7 C71 178.92(10)
C7 N8 C9 N1 -179.41(11)
C7 N8 C9 N5 0.02(12)
C2 N1 C9 N8 178.23(11)
C2 N1 C9 N5 -1.15(16)
C4 N5 C9 N8 -175.77(10)
C6 N5 C9 N8 0.42(13)
C4 N5 C9 N1 3.70(16)
C6 N5 C9 N1 179.89(10)
N1 C2 C21 C22 105.99(13)
N3 C2 C21 C22 -73.89(14)
C2 C21 C22 C23 -68.78(14)
C6 C7 C71 C76 -160.61(12)
N8 C7 C71 C76 20.10(16)
C6 C7 C71 C72 19.27(18)
N8 C7 C71 C72 -160.02(11)
C76 C71 C72 C73 -0.02(19)
C7 C71 C72 C73 -179.90(12)
C71 C72 C73 C74 0.5(2)
C72 C73 C74 C75 -0.5(2)
C72 C73 C74 C77 179.84(13)
C73 C74 C75 C76 0.03(19)
C77 C74 C75 C76 179.66(12)
C74 C75 C76 C71 0.47(19)
C72 C71 C76 C75 -0.47(18)
C7 C71 C76 C75 179.42(11)
C4A N5A C6A C7A 178.54(11)
C9A N5A C6A C7A -0.15(11)
C9A N1A C2A N3A 0.36(17)
C9A N1A C2A C21A -179.58(10)
C4A N3A C2A N1A 0.44(17)
C4A N3A C2A C21A -179.62(10)
C2A N3A C4A N41A -179.23(10)
C2A N3A C4A N5A -0.24(15)
C9A N5A C4A N41A 178.31(10)
C6A N5A C4A N41A -0.25(18)
C9A N5A C4A N3A -0.70(15)
C6A N5A C4A N3A -179.27(11)
N5A C6A C7A N8A -0.53(12)
N5A C6A C7A C71A -179.89(10)
C9A N8A C7A C6A 1.03(12)
C9A N8A C7A C71A -179.54(10)
C7A N8A C9A N1A 179.27(11)
C7A N8A C9A N5A -1.12(12)
C2A N1A C9A N8A 178.24(11)
C2A N1A C9A N5A -1.34(16)
C4A N5A C9A N8A -178.09(9)
C6A N5A C9A N8A 0.83(12)
C4A N5A C9A N1A 1.55(16)
C6A N5A C9A N1A -179.53(10)
N1A C2A C21A C22A -68.91(13)
N3A C2A C21A C22A 111.14(12)
C2A C21A C22A C23A -72.27(13)
C6A C7A C71A C76A -169.97(12)
N8A C7A C71A C76A 10.72(16)
C6A C7A C71A C72A 10.78(18)
N8A C7A C71A C72A -168.53(10)
C76A C71A C72A C73A -2.18(17)
C7A C71A C72A C73A 177.08(11)
C71A C72A C73A C74A 0.18(19)
C72A C73A C74A C75A 1.92(18)
C72A C73A C74A C77A -179.51(12)
C73A C74A C75A C76A -2.03(19)
C77A C74A C75A C76A 179.37(12)
C74A C75A C76A C71A 0.05(19)
C72A C71A C76A C75A 2.07(18)
C7A C71A C76A C75A -177.20(11)
